data_2211224
loop_
_publ_author_name
'Rabe, Gerd W.'
'Zhang-Presse, Mei'
'Riederer, Florian A.'
'Rheingold, Arnold L.'

_publ_section_title
;Di-\m-chloro-bis{chloro[hydrotris(pyrazol-1-yl)borato)](tetrahydrofuran)ytterbium(III)}
 toluene solvate
;
_journal_coeditor_code WM2039
_journal_issue 11
_journal_name_full 'Acta Crystallographica Section E'
_journal_page_first m3149
_journal_page_last m3151
_journal_paper_doi 10.1107/S1600536806044096
_journal_volume 62
_journal_year 2006
_chemical_formula_iupac '[Yb2 (C9 H10 B N6)2 Cl4 (C4 H8 O)2], C7 H8'
_chemical_formula_moiety 'C26 H36 B2 Cl4 N12 O2 Yb2, C7 H8'
_chemical_formula_sum 'C33 H44 B2 Cl4 N12 O2 Yb2'
_chemical_formula_weight 1150.30
_chemical_name_systematic
;
Di-\m-chloro-bis{chloro[hydrotris(pyrazol-1-
yl)borato)](tetrahydrofuran)ytterbium(III)] toluene solvate
;
_space_group_IT_number 2
_symmetry_cell_setting triclinic
_symmetry_space_group_name_Hall '-P 1'
_symmetry_space_group_name_H-M 'P -1'
_atom_sites_solution_hydrogens geom
_atom_sites_solution_primary direct
_atom_sites_solution_secondary difmap
_audit_creation_method SHELXL-97
_cell_angle_alpha 105.733(4)
_cell_angle_beta 105.648(4)
_cell_angle_gamma 103.250(4)
_cell_formula_units_Z 1
_cell_length_a 9.209(3)
_cell_length_b 10.919(3)
_cell_length_c 11.881(3)
_cell_measurement_reflns_used 5645
_cell_measurement_temperature 100(2)
_cell_measurement_theta_max 28.17
_cell_measurement_theta_min 2.15
_cell_volume 1046.7(5)
_computing_cell_refinement 'SAINT (Bruker, 2005)'
_computing_data_collection 'SMART (Bruker, 2005)'
_computing_data_reduction SAINT
_computing_molecular_graphics 'XP in SHELXTL (Bruker, 2005)'
_computing_publication_material SHELXTL
_computing_structure_refinement 'SHELXL97 (Sheldrick, 1997)'
_computing_structure_solution 'SHELXS97 (Sheldrick, 1997)'
_diffrn_ambient_temperature 100(2)
_diffrn_measured_fraction_theta_full 0.992
_diffrn_measured_fraction_theta_max 0.960
_diffrn_measurement_device_type 'Bruker SMART APEX CCD'
_diffrn_measurement_method '\f and \w'
_diffrn_radiation_monochromator graphite
_diffrn_radiation_source 'fine-focus sealed tube'
_diffrn_radiation_type MoK\a
_diffrn_radiation_wavelength 0.71073
_diffrn_reflns_av_R_equivalents 0.0243
_diffrn_reflns_av_sigmaI/netI 0.0400
_diffrn_reflns_limit_h_max 11
_diffrn_reflns_limit_h_min -11
_diffrn_reflns_limit_k_max 14
_diffrn_reflns_limit_k_min -13
_diffrn_reflns_limit_l_max 12
_diffrn_reflns_limit_l_min -14
_diffrn_reflns_number 6253
_diffrn_reflns_theta_full 25.00
_diffrn_reflns_theta_max 28.17
_diffrn_reflns_theta_min 2.05
_exptl_absorpt_coefficient_mu 4.742
_exptl_absorpt_correction_T_max 0.789
_exptl_absorpt_correction_T_min 0.574
_exptl_absorpt_correction_type multi-scan
_exptl_absorpt_process_details '(SADABS; Sheldrick, 1996)'
_exptl_crystal_colour colourless
_exptl_crystal_density_diffrn 1.825
_exptl_crystal_density_method 'not measured'
_exptl_crystal_description blade
_exptl_crystal_F_000 560
_exptl_crystal_size_max .30
_exptl_crystal_size_mid .10
_exptl_crystal_size_min .05
_refine_diff_density_max 2.985
_refine_diff_density_min -2.795
_refine_ls_extinction_method none
_refine_ls_goodness_of_fit_ref 1.057
_refine_ls_hydrogen_treatment constr
_refine_ls_matrix_type full
_refine_ls_number_parameters 262
_refine_ls_number_reflns 4221
_refine_ls_number_restraints 0
_refine_ls_restrained_S_all 1.057
_refine_ls_R_factor_all 0.0418
_refine_ls_R_factor_gt 0.0408
_refine_ls_shift/su_max 0.013
_refine_ls_shift/su_mean 0.002
_refine_ls_structure_factor_coef Fsqd
_refine_ls_weighting_details 'w=1/[\s^2^(Fo^2^)+(0.08P)^2^+0.69P] where P=(Fo^2^+2Fc^2^)/3'
_refine_ls_weighting_scheme calc
_refine_ls_wR_factor_gt 0.1031
_refine_ls_wR_factor_ref 0.1041
_reflns_number_gt 4053
_reflns_number_total 4221
_reflns_threshold_expression I>2\s(I)
_cod_data_source_file wm2039.cif
_cod_data_source_block I
_cod_database_code 2211224
_cod_database_fobs_code 2211224

loop_
_symmetry_equiv_pos_as_xyz
'x, y, z'
'-x, -y, -z'

loop_
_atom_site_type_symbol
_atom_site_label
_atom_site_fract_x
_atom_site_fract_y
_atom_site_fract_z
_atom_site_U_iso_or_equiv
_atom_site_adp_type
_atom_site_calc_flag
_atom_site_refinement_flags
_atom_site_occupancy
Yb Yb1 0.352000(18) 0.432548(15) 0.303116(15) 0.01902(10) Uani d . 1
Cl Cl1 0.35125(13) 0.42505(11) 0.52895(10) 0.0254(2) Uani d . 1
Cl Cl2 0.30855(16) 0.65200(13) 0.29849(14) 0.0348(3) Uani d . 1
O O1 0.0858(4) 0.3452(3) 0.2884(3) 0.0245(7) Uani d . 1
N N1 0.1777(4) 0.3181(4) 0.0876(4) 0.0235(8) Uani d . 1
N N2 0.2036(5) 0.2223(4) 0.0025(4) 0.0231(8) Uani d . 1
N N3 0.5186(4) 0.4346(4) 0.1779(4) 0.0230(8) Uani d . 1
N N4 0.4979(5) 0.3258(4) 0.0778(4) 0.0227(8) Uani d . 1
N N5 0.3854(5) 0.2163(4) 0.2630(4) 0.0234(8) Uani d . 1
N N6 0.3793(5) 0.1415(4) 0.1480(4) 0.0236(8) Uani d . 1
C C1 0.0350(5) 0.3282(5) 0.0266(5) 0.0282(10) Uani d . 1
H H1A -0.0146 0.3874 0.0630 0.034 Uiso calc R 1
C C2 -0.0275(6) 0.2392(5) -0.0969(5) 0.0300(11) Uani d . 1
H H2A -0.1249 0.2262 -0.1595 0.036 Uiso calc R 1
C C3 0.0821(7) 0.1740(5) -0.1085(5) 0.0313(12) Uani d . 1
H H3A 0.0737 0.1064 -0.1822 0.038 Uiso calc R 1
C C4 0.6361(5) 0.5352(5) 0.1815(5) 0.0262(10) Uani d . 1
H H4A 0.6746 0.6240 0.2412 0.031 Uiso calc R 1
C C5 0.6946(6) 0.4935(5) 0.0874(5) 0.0282(10) Uani d . 1
H H5A 0.7792 0.5452 0.0711 0.034 Uiso calc R 1
C C6 0.6030(6) 0.3602(5) 0.0224(5) 0.0270(10) Uani d . 1
H H6A 0.6122 0.3023 -0.0493 0.032 Uiso calc R 1
C C7 0.4114(6) 0.1450(5) 0.3369(5) 0.0274(10) Uani d . 1
H H7A 0.4222 0.1739 0.4226 0.033 Uiso calc R 1
C C8 0.4207(6) 0.0219(5) 0.2707(5) 0.0312(11) Uani d . 1
H H8A 0.4373 -0.0479 0.3007 0.037 Uiso calc R 1
C C9 0.4002(6) 0.0243(5) 0.1521(5) 0.0279(10) Uani d . 1
H H9A 0.4007 -0.0455 0.0841 0.034 Uiso calc R 1
C C10 -0.0080(6) 0.4216(5) 0.3385(5) 0.0291(10) Uani d . 1
H H10A -0.0439 0.4729 0.2858 0.035 Uiso calc R 1
H H10B 0.0555 0.4852 0.4248 0.035 Uiso calc R 1
C C11 -0.1500(6) 0.3166(6) 0.3369(6) 0.0374(12) Uani d . 1
H H11A -0.1297 0.3050 0.4189 0.045 Uiso calc R 1
H H11B -0.2477 0.3420 0.3157 0.045 Uiso calc R 1
C C12 -0.1650(6) 0.1896(5) 0.2362(5) 0.0349(12) Uani d . 1
H H12A -0.2207 0.1080 0.2485 0.042 Uiso calc R 1
H H12B -0.2227 0.1873 0.1518 0.042 Uiso calc R 1
C C13 0.0067(6) 0.2018(5) 0.2548(5) 0.0274(10) Uani d . 1
H H13A 0.0523 0.1701 0.3225 0.033 Uiso calc R 1
H H13B 0.0170 0.1489 0.1769 0.033 Uiso calc R 1
C C40 0.9745(18) 0.1517(12) 0.5721(11) 0.046(3) Uani d P 0.50
C C41 0.9213(14) 0.0283(11) 0.5096(9) 0.033(2) Uani d P 0.50
C C42 0.8019(11) 0.0678(9) 0.5189(8) 0.060(2) Uani d . 1
C C43 1.0911(8) 0.1120(6) 0.5620(5) 0.0449(15) Uani d . 1
C C44 0.7890(15) -0.0736(13) 0.4458(13) 0.043(3) Uani d P 0.50
B B1 0.3613(7) 0.1931(5) 0.0376(5) 0.0252(11) Uani d . 1
H H1B1 0.3648 0.1244 -0.0361 0.030 Uiso calc R 1

loop_
_atom_site_aniso_label
_atom_site_aniso_U_11
_atom_site_aniso_U_22
_atom_site_aniso_U_33
_atom_site_aniso_U_12
_atom_site_aniso_U_13
_atom_site_aniso_U_23
Yb1 0.01447(14) 0.01624(14) 0.01964(14) 0.00165(9) 0.00112(10) 0.00395(9)
Cl1 0.0172(5) 0.0281(5) 0.0207(5) -0.0013(4) 0.0011(4) 0.0059(4)
Cl2 0.0312(6) 0.0229(6) 0.0432(7) 0.0086(5) 0.0023(6) 0.0120(5)
O1 0.0166(15) 0.0224(16) 0.0260(16) 0.0033(12) 0.0037(13) 0.0023(13)
N1 0.0161(18) 0.0255(19) 0.0228(19) 0.0020(15) 0.0019(16) 0.0082(16)
N2 0.0201(19) 0.0169(17) 0.0205(18) -0.0016(15) -0.0005(16) 0.0030(14)
N3 0.0177(18) 0.0203(18) 0.0217(18) 0.0014(15) 0.0008(16) 0.0037(15)
N4 0.0223(19) 0.0187(18) 0.0234(18) 0.0050(15) 0.0061(16) 0.0052(15)
N5 0.0192(19) 0.0220(19) 0.0243(19) 0.0034(15) 0.0048(17) 0.0066(16)
N6 0.0196(18) 0.0167(17) 0.0273(19) 0.0031(14) 0.0044(16) 0.0029(15)
C1 0.018(2) 0.035(3) 0.030(2) 0.009(2) 0.002(2) 0.014(2)
C2 0.015(2) 0.031(3) 0.029(2) -0.0049(18) -0.005(2) 0.011(2)
C3 0.030(3) 0.020(2) 0.025(2) -0.004(2) -0.005(2) 0.0039(19)
C4 0.019(2) 0.024(2) 0.025(2) -0.0030(17) 0.0002(19) 0.0087(17)
C5 0.019(2) 0.031(3) 0.032(2) 0.0039(19) 0.006(2) 0.014(2)
C6 0.024(2) 0.030(2) 0.029(2) 0.0108(19) 0.009(2) 0.013(2)
C7 0.024(2) 0.025(2) 0.031(2) 0.0055(19) 0.005(2) 0.013(2)
C8 0.028(2) 0.021(2) 0.038(3) 0.0063(19) 0.006(2) 0.009(2)
C9 0.025(2) 0.018(2) 0.035(3) 0.0062(18) 0.007(2) 0.0062(19)
C10 0.022(2) 0.025(2) 0.035(3) 0.0071(19) 0.010(2) 0.003(2)
C11 0.024(3) 0.037(3) 0.042(3) 0.002(2) 0.014(2) 0.004(2)
C12 0.018(2) 0.032(3) 0.035(3) -0.006(2) 0.004(2) 0.001(2)
C13 0.024(2) 0.020(2) 0.030(2) 0.0020(18) 0.006(2) 0.0032(18)
C40 0.065(9) 0.028(6) 0.034(6) 0.015(6) 0.007(6) 0.006(5)
C41 0.039(6) 0.033(5) 0.022(4) 0.005(5) 0.008(5) 0.010(4)
C42 0.063(5) 0.061(5) 0.047(4) 0.010(4) 0.010(4) 0.022(4)
C43 0.051(4) 0.029(3) 0.031(3) -0.006(3) -0.001(3) 0.006(2)
C44 0.037(6) 0.044(7) 0.047(7) 0.006(5) 0.012(6) 0.021(6)
B1 0.027(3) 0.020(2) 0.022(2) 0.003(2) 0.007(2) 0.0037(19)

loop_
_atom_type_symbol
_atom_type_description
_atom_type_scat_dispersion_real
_atom_type_scat_dispersion_imag
_atom_type_scat_source
C C 0.0033 0.0016 'International Tables Vol C Tables 4.2.6.8 and 6.1.1.4'
H H 0.0000 0.0000 'International Tables Vol C Tables 4.2.6.8 and 6.1.1.4'
Cl Cl 0.1484 0.1585 'International Tables Vol C Tables 4.2.6.8 and 6.1.1.4'
O O 0.0106 0.0060 'International Tables Vol C Tables 4.2.6.8 and 6.1.1.4'
Yb Yb -0.3850 5.5486 'International Tables Vol C Tables 4.2.6.8 and 6.1.1.4'
B B 0.0013 0.0007 'International Tables Vol C Tables 4.2.6.8 and 6.1.1.4'
N N 0.0061 0.0033 'International Tables Vol C Tables 4.2.6.8 and 6.1.1.4'

loop_
_geom_angle_atom_site_label_1
_geom_angle_atom_site_label_2
_geom_angle_atom_site_label_3
_geom_angle_site_symmetry_1
_geom_angle_site_symmetry_3
_geom_angle
O1 Yb1 N5 . . 92.19(13)
O1 Yb1 N3 . . 141.94(12)
N5 Yb1 N3 . . 76.65(13)
O1 Yb1 N1 . . 69.09(12)
N5 Yb1 N1 . . 78.96(14)
N3 Yb1 N1 . . 73.06(13)
O1 Yb1 Cl2 . . 89.91(9)
N5 Yb1 Cl2 . . 168.16(11)
N3 Yb1 Cl2 . . 94.61(10)
N1 Yb1 Cl2 . . 90.94(10)
O1 Yb1 Cl1 . 2_666 142.07(8)
N5 Yb1 Cl1 . 2_666 96.67(10)
N3 Yb1 Cl1 . 2_666 75.89(9)
N1 Yb1 Cl1 . 2_666 148.82(9)
Cl2 Yb1 Cl1 . 2_666 88.77(4)
O1 Yb1 Cl1 . . 71.34(8)
N5 Yb1 Cl1 . . 86.47(10)
N3 Yb1 Cl1 . . 141.95(9)
N1 Yb1 Cl1 . . 137.01(9)
Cl2 Yb1 Cl1 . . 105.23(4)
Cl1 Yb1 Cl1 2_666 . 72.50(4)
O1 Yb1 Yb1 . 2_666 106.85(8)
N5 Yb1 Yb1 . 2_666 91.93(10)
N3 Yb1 Yb1 . 2_666 109.75(9)
N1 Yb1 Yb1 . 2_666 169.70(9)
Cl2 Yb1 Yb1 . 2_666 98.61(3)
Cl1 Yb1 Yb1 2_666 2_666 36.31(2)
Cl1 Yb1 Yb1 . 2_666 36.19(3)
Yb1 Cl1 Yb1 2_666 . 107.50(4)
C13 O1 C10 . . 109.7(3)
C13 O1 Yb1 . . 122.2(3)
C10 O1 Yb1 . . 126.4(3)
N2 N1 C1 . . 105.8(4)
N2 N1 Yb1 . . 124.5(3)
C1 N1 Yb1 . . 129.6(3)
C3 N2 N1 . . 110.4(4)
C3 N2 B1 . . 129.8(4)
N1 N2 B1 . . 119.5(4)
C4 N3 N4 . . 106.0(4)
C4 N3 Yb1 . . 130.5(3)
N4 N3 Yb1 . . 123.4(3)
C6 N4 N3 . . 109.6(4)
C6 N4 B1 . . 129.6(4)
N3 N4 B1 . . 120.7(4)
C7 N5 N6 . . 107.0(4)
C7 N5 Yb1 . . 131.2(3)
N6 N5 Yb1 . . 121.7(3)
C9 N6 N5 . . 108.9(4)
C9 N6 B1 . . 127.9(4)
N5 N6 B1 . . 123.1(4)
N1 C1 C2 . . 110.1(5)
N1 C1 H1A . . 124.9
C2 C1 H1A . . 124.9
C3 C2 C1 . . 105.2(4)
C3 C2 H2A . . 127.4
C1 C2 H2A . . 127.4
N2 C3 C2 . . 108.4(5)
N2 C3 H3A . . 125.8
C2 C3 H3A . . 125.8
N3 C4 C5 . . 111.3(5)
N3 C4 H4A . . 124.3
C5 C4 H4A . . 124.3
C6 C5 C4 . . 104.7(4)
C6 C5 H5A . . 127.6
C4 C5 H5A . . 127.6
N4 C6 C5 . . 108.4(4)
N4 C6 H6A . . 125.8
C5 C6 H6A . . 125.8
N5 C7 C8 . . 110.5(5)
N5 C7 H7A . . 124.8
C8 C7 H7A . . 124.8
C9 C8 C7 . . 104.5(4)
C9 C8 H8A . . 127.7
C7 C8 H8A . . 127.7
N6 C9 C8 . . 109.1(4)
N6 C9 H9A . . 125.5
C8 C9 H9A . . 125.5
O1 C10 C11 . . 105.2(4)
O1 C10 H10A . . 110.7
C11 C10 H10A . . 110.7
O1 C10 H10B . . 110.7
C11 C10 H10B . . 110.7
H10A C10 H10B . . 108.8
C12 C11 C10 . . 103.6(4)
C12 C11 H11A . . 111.1
C10 C11 H11A . . 111.1
C12 C11 H11B . . 111.0
C10 C11 H11B . . 111.0
H11A C11 H11B . . 109.0
C13 C12 C11 . . 102.2(4)
C13 C12 H12A . . 111.3
C11 C12 H12A . . 111.3
C13 C12 H12B . . 111.3
C11 C12 H12B . . 111.3
H12A C12 H12B . . 109.2
O1 C13 C12 . . 104.1(4)
O1 C13 H13A . . 110.9
C12 C13 H13A . . 110.9
O1 C13 H13B . . 110.9
C12 C13 H13B . . 110.9
H13A C13 H13B . . 108.9
C41 C40 C43 . . 71.7(9)
C41 C40 C42 . . 55.1(8)
C43 C40 C42 . . 126.9(10)
C40 C41 C42 . . 72.2(10)
C40 C41 C44 . . 143.1(14)
C42 C41 C44 . . 71.0(9)
C40 C41 C43 . . 54.7(8)
C42 C41 C43 . . 126.9(9)
C44 C41 C43 . . 161.9(12)
C40 C41 C43 . 2_756 162.7(13)
C42 C41 C43 . 2_756 125.0(9)
C44 C41 C43 . 2_756 53.9(8)
C43 C41 C43 . 2_756 108.1(8)
C40 C41 C41 . 2_756 109.3(12)
C42 C41 C41 . 2_756 177.6(12)
C44 C41 C41 . 2_756 107.4(12)
C43 C41 C41 . 2_756 54.6(6)
C43 C41 C41 2_756 2_756 53.5(6)
C41 C42 C40 . . 52.7(8)
C41 C42 C44 . . 55.1(8)
C40 C42 C44 . . 107.8(9)
C40 C43 C44 . 2_756 178.8(10)
C40 C43 C41 . . 53.6(8)
C44 C43 C41 2_756 . 127.4(9)
C40 C43 C41 . 2_756 125.4(9)
C44 C43 C41 2_756 2_756 55.6(8)
C41 C43 C41 . 2_756 71.9(8)
C43 C44 C41 2_756 . 70.5(9)
C43 C44 C42 2_756 . 124.3(10)
C41 C44 C42 . . 53.8(8)
N2 B1 N4 . . 107.8(4)
N2 B1 N6 . . 110.0(4)
N4 B1 N6 . . 109.2(4)
N2 B1 H1B1 . . 109.9
N4 B1 H1B1 . . 109.9
N6 B1 H1B1 . . 109.9

loop_
_geom_bond_atom_site_label_1
_geom_bond_atom_site_label_2
_geom_bond_site_symmetry_2
_geom_bond_distance
_geom_bond_publ_flag
Yb1 O1 . 2.358(3) y
Yb1 N5 . 2.387(4) y
Yb1 N3 . 2.409(4) y
Yb1 N1 . 2.413(4) y
Yb1 Cl2 . 2.5307(14) y
Yb1 Cl1 2_666 2.7010(12) y
Yb1 Cl1 . 2.7082(13) y
Yb1 Yb1 2_666 4.3622(12) ?
Cl1 Yb1 2_666 2.7010(12) ?
O1 C13 . 1.457(5) ?
O1 C10 . 1.461(6) ?
N1 N2 . 1.358(6) ?
N1 C1 . 1.365(6) ?
N2 C3 . 1.351(7) ?
N2 B1 . 1.531(7) ?
N3 C4 . 1.336(6) ?
N3 N4 . 1.367(5) ?
N4 C6 . 1.349(6) ?
N4 B1 . 1.541(6) ?
N5 C7 . 1.333(6) ?
N5 N6 . 1.367(6) ?
N6 C9 . 1.349(6) ?
N6 B1 . 1.547(7) ?
C1 C2 . 1.394(7) ?
C1 H1A . 0.9500 ?
C2 C3 . 1.377(8) ?
C2 H2A . 0.9500 ?
C3 H3A . 0.9500 ?
C4 C5 . 1.382(7) ?
C4 H4A . 0.9500 ?
C5 C6 . 1.380(7) ?
C5 H5A . 0.9500 ?
C6 H6A . 0.9500 ?
C7 C8 . 1.395(7) ?
C7 H7A . 0.9500 ?
C8 C9 . 1.379(8) ?
C8 H8A . 0.9500 ?
C9 H9A . 0.9500 ?
C10 C11 . 1.520(7) ?
C10 H10A . 0.9900 ?
C10 H10B . 0.9900 ?
C11 C12 . 1.516(8) ?
C11 H11A . 0.9900 ?
C11 H11B . 0.9900 ?
C12 C13 . 1.505(7) ?
C12 H12A . 0.9900 ?
C12 H12B . 0.9900 ?
C13 H13A . 0.9900 ?
C13 H13B . 0.9900 ?
C40 C41 . 1.251(16) ?
C40 C43 . 1.269(16) ?
C40 C42 . 1.497(16) ?
C41 C42 . 1.290(15) ?
C41 C44 . 1.311(17) ?
C41 C43 . 1.476(12) ?
C41 C43 2_756 1.498(13) ?
C41 C41 2_756 1.75(2) ?
C42 C44 . 1.512(16) ?
C43 C44 2_756 1.285(15) ?
C43 C41 2_756 1.498(13) ?
C44 C43 2_756 1.285(15) ?
B1 H1B1 . 1.0000 ?
